data_4312224
loop_
_publ_author_name
'Richard D. Adams'
'Shaobin Miao'

_publ_section_title
;
 Metal Carbonyl Derivatives of Sulfur-Containing Quinones and
 Hydroquinones: Synthesis, Structures, and Electrochemical Properties
;
_journal_name_full 'Inorganic Chemistry'
_journal_page_first 8414
_journal_page_last 8426
_journal_paper_doi 10.1021/ic048880w
_journal_volume 43
_journal_year 2004
_chemical_formula_sum 'C12 H2 Fe2 O8 S2'
_chemical_formula_weight 449.96
_chemical_name_systematic
; 
 ? 
;
_space_group_IT_number 14
_symmetry_cell_setting monoclinic
_symmetry_space_group_name_Hall '-P 2ybc'
_symmetry_space_group_name_H-M 'P 1 21/c 1'
_atom_sites_solution_hydrogens geom
_atom_sites_solution_primary direct
_atom_sites_solution_secondary difmap
_audit_creation_method SHELXL-97
_cell_angle_alpha 90.00
_cell_angle_beta 114.1030(10)
_cell_angle_gamma 90.00
_cell_formula_units_Z 4
_cell_length_a 17.4569(1)
_cell_length_b 6.3853(4)
_cell_length_c 15.5109(5)
_cell_measurement_reflns_used 1126
_cell_measurement_temperature 296(2)
_cell_measurement_theta_max 19.60
_cell_measurement_theta_min 2.63
_cell_volume 1578.22(11)
_computing_cell_refinement 'SAINT+ NT V6.02a (Bruker, 1998)'
_computing_data_collection 'SMART NT V5.619 (Bruker, 2000)'
_computing_data_reduction 'SAINT+ NT V6.02a'
_computing_molecular_graphics 'SHELXTL V5.1 (Sheldrick, 1997)'
_computing_publication_material 'SHELXTL V5.1'
_computing_structure_refinement 'SHELXL-97 (Sheldrick, 1997)'
_computing_structure_solution 'SHELXS-97 (Sheldrick, 1990)'
_diffrn_ambient_temperature 296(2)
_diffrn_measured_fraction_theta_full 1.000
_diffrn_measured_fraction_theta_max 1.000
_diffrn_measurement_device_type 'Bruker SMART APEX CCD diffractometer'
_diffrn_measurement_method 'omega scans'
_diffrn_radiation_monochromator graphite
_diffrn_radiation_source 'fine-focus sealed tube'
_diffrn_radiation_type MoK\a
_diffrn_radiation_wavelength 0.71073
_diffrn_reflns_av_R_equivalents 0.0630
_diffrn_reflns_av_sigmaI/netI 0.0697
_diffrn_reflns_limit_h_max 21
_diffrn_reflns_limit_h_min -19
_diffrn_reflns_limit_k_max 7
_diffrn_reflns_limit_k_min -7
_diffrn_reflns_limit_l_max 19
_diffrn_reflns_limit_l_min -19
_diffrn_reflns_number 10111
_diffrn_reflns_theta_full 26.37
_diffrn_reflns_theta_max 26.37
_diffrn_reflns_theta_min 2.56
_diffrn_standards_decay_% <1%
_exptl_absorpt_coefficient_mu 2.140
_exptl_absorpt_correction_T_max 1.0000
_exptl_absorpt_correction_T_min 0.8589
_exptl_absorpt_correction_type multi-scan
_exptl_absorpt_process_details '(SADABS, Bruker, 1997)'
_exptl_crystal_colour brown
_exptl_crystal_density_diffrn 1.894
_exptl_crystal_density_meas 0
_exptl_crystal_density_method 'not measured'
_exptl_crystal_description block
_exptl_crystal_F_000 888
_exptl_crystal_size_max 0.14
_exptl_crystal_size_mid 0.10
_exptl_crystal_size_min 0.02
_refine_diff_density_max 0.549
_refine_diff_density_min -0.331
_refine_diff_density_rms 0.092
_refine_ls_extinction_method none
_refine_ls_goodness_of_fit_ref 1.005
_refine_ls_hydrogen_treatment mixed
_refine_ls_matrix_type full
_refine_ls_number_parameters 225
_refine_ls_number_reflns 3210
_refine_ls_number_restraints 0
_refine_ls_restrained_S_all 1.005
_refine_ls_R_factor_all 0.0947
_refine_ls_R_factor_gt 0.0638
_refine_ls_shift/su_max 0.000
_refine_ls_shift/su_mean 0.000
_refine_ls_structure_factor_coef Fsqd
_refine_ls_weighting_details 'calc w=1/[\s^2^(Fo^2^)+(0.0657P)^2^+0.9020P] where P=(Fo^2^+2Fc^2^)/3'
_refine_ls_weighting_scheme calc
_refine_ls_wR_factor_gt 0.1291
_refine_ls_wR_factor_ref 0.1430
_reflns_number_gt 2292
_reflns_number_total 3210
_reflns_threshold_expression >2sigma(I)
_cod_data_source_file ic048880wsi20040816_124548.cif
_cod_data_source_block p21c
_cod_depositor_comments
;
The following automatic conversions were performed:
'_symmetry_cell_setting' value 'Monoclinic' changed to 'monoclinic'
according to '/home/saulius/struct/CIF-dictionaries/cif_core.dic'
dictionary named 'cif_core.dic' version 2.4.1 from 2010-06-29.

Automatic conversion script
Id: cif_fix_enum 1527 2010-12-29 10:47:43Z saulius 
;
_cod_database_code 4312224

loop_
_symmetry_equiv_pos_as_xyz
'x, y, z'
'-x, y+1/2, -z+1/2'
'-x, -y, -z'
'x, -y-1/2, z-1/2'

loop_
_atom_site_label
_atom_site_type_symbol
_atom_site_fract_x
_atom_site_fract_y
_atom_site_fract_z
_atom_site_U_iso_or_equiv
_atom_site_adp_type
_atom_site_occupancy
_atom_site_symmetry_multiplicity
_atom_site_calc_flag
_atom_site_refinement_flags
_atom_site_disorder_assembly
_atom_site_disorder_group
Fe1 Fe 0.19283(5) 0.11464(13) 0.44887(6) 0.0380(3) Uani 1 1 d . . .
Fe2 Fe 0.19834(6) -0.01484(13) 0.60126(6) 0.0393(3) Uani 1 1 d . . .
S1 S 0.29375(10) 0.2172(2) 0.59250(11) 0.0410(4) Uani 1 1 d . . .
S2 S 0.24543(10) -0.2057(2) 0.50820(11) 0.0396(4) Uani 1 1 d . . .
O1 O 0.0444(4) -0.0816(9) 0.3038(4) 0.095(2) Uani 1 1 d . . .
O2 O 0.0893(3) 0.4907(8) 0.4148(4) 0.0668(14) Uani 1 1 d . . .
O3 O 0.2891(3) 0.2180(8) 0.3370(4) 0.0668(14) Uani 1 1 d . . .
O4 O 0.1194(4) 0.3314(9) 0.6575(4) 0.0761(16) Uani 1 1 d . . .
O5 O 0.0386(4) -0.2364(9) 0.5412(5) 0.0812(17) Uani 1 1 d . . .
O6 O 0.2877(4) -0.2224(9) 0.7844(4) 0.090(2) Uani 1 1 d . . .
O12 O 0.3929(3) -0.4495(7) 0.5032(3) 0.0579(13) Uani 1 1 d . . .
O15 O 0.4874(3) 0.2756(8) 0.6829(3) 0.0601(13) Uani 1 1 d . . .
C1 C 0.1027(5) -0.0076(10) 0.3604(5) 0.0555(18) Uani 1 1 d . . .
C2 C 0.1317(4) 0.3486(10) 0.4304(5) 0.0479(16) Uani 1 1 d . . .
C3 C 0.2505(4) 0.1761(10) 0.3785(5) 0.0492(16) Uani 1 1 d . . .
C4 C 0.1497(4) 0.1969(11) 0.6363(5) 0.0505(17) Uani 1 1 d . . .
C5 C 0.1015(5) -0.1563(10) 0.5630(5) 0.0517(17) Uani 1 1 d . . .
C6 C 0.2538(5) -0.1422(11) 0.7150(6) 0.0573(18) Uani 1 1 d . . .
C10 C 0.3765(4) 0.0458(9) 0.5988(4) 0.0371(13) Uani 1 1 d . . .
C11 C 0.3543(4) -0.1421(8) 0.5589(4) 0.0361(13) Uani 1 1 d . . .
C12 C 0.4154(4) -0.2892(10) 0.5486(4) 0.0408(14) Uani 1 1 d . . .
C13 C 0.5037(5) -0.2258(12) 0.5947(5) 0.0520(18) Uani 1 1 d . . .
C14 C 0.5261(5) -0.0458(12) 0.6373(5) 0.0526(18) Uani 1 1 d . . .
C15 C 0.4659(4) 0.1077(10) 0.6441(4) 0.0423(14) Uani 1 1 d . . .
H13 H 0.539(5) -0.330(12) 0.598(5) 0.08(3) Uiso 1 1 d . . .
H14 H 0.576(4) -0.006(9) 0.668(5) 0.048(19) Uiso 1 1 d . . .

loop_
_atom_site_aniso_label
_atom_site_aniso_U_11
_atom_site_aniso_U_22
_atom_site_aniso_U_33
_atom_site_aniso_U_23
_atom_site_aniso_U_13
_atom_site_aniso_U_12
Fe1 0.0338(5) 0.0357(5) 0.0409(5) 0.0001(4) 0.0117(4) -0.0013(4)
Fe2 0.0363(5) 0.0402(5) 0.0438(5) 0.0018(4) 0.0187(4) 0.0041(4)
S1 0.0381(9) 0.0343(8) 0.0487(9) -0.0071(7) 0.0158(8) -0.0004(7)
S2 0.0337(9) 0.0335(7) 0.0515(10) -0.0062(7) 0.0171(8) -0.0031(6)
O1 0.079(4) 0.081(4) 0.076(4) 0.008(3) -0.017(3) -0.029(4)
O2 0.042(3) 0.051(3) 0.097(4) 0.004(3) 0.018(3) 0.006(3)
O3 0.055(3) 0.087(4) 0.064(3) 0.009(3) 0.031(3) 0.000(3)
O4 0.074(4) 0.080(4) 0.074(4) -0.017(3) 0.030(3) 0.029(3)
O5 0.055(4) 0.078(4) 0.119(5) -0.006(3) 0.044(4) -0.013(3)
O6 0.102(5) 0.091(4) 0.066(4) 0.027(3) 0.023(4) 0.032(4)
O12 0.054(3) 0.052(3) 0.074(3) -0.019(2) 0.033(3) -0.001(2)
O15 0.045(3) 0.063(3) 0.066(3) -0.020(3) 0.015(2) -0.010(2)
C1 0.057(5) 0.043(4) 0.056(4) 0.011(3) 0.012(4) -0.001(4)
C2 0.040(4) 0.041(4) 0.057(4) 0.000(3) 0.014(3) -0.007(3)
C3 0.038(4) 0.053(4) 0.050(4) 0.003(3) 0.011(3) 0.004(3)
C4 0.043(4) 0.062(4) 0.044(4) -0.003(3) 0.015(3) 0.008(4)
C5 0.051(5) 0.043(4) 0.073(5) -0.001(3) 0.037(4) 0.006(3)
C6 0.056(5) 0.056(4) 0.065(5) 0.012(4) 0.031(4) 0.012(4)
C10 0.034(3) 0.042(3) 0.041(3) -0.006(3) 0.021(3) -0.002(3)
C11 0.040(3) 0.035(3) 0.038(3) -0.002(2) 0.020(3) -0.003(3)
C12 0.040(4) 0.045(4) 0.041(4) -0.002(3) 0.020(3) 0.002(3)
C13 0.044(4) 0.053(4) 0.061(5) -0.006(4) 0.023(4) 0.006(4)
C14 0.029(4) 0.069(5) 0.057(4) -0.014(4) 0.014(3) -0.005(4)
C15 0.035(3) 0.048(3) 0.044(4) -0.004(3) 0.016(3) -0.003(3)

loop_
_atom_type_symbol
_atom_type_description
_atom_type_scat_dispersion_real
_atom_type_scat_dispersion_imag
_atom_type_scat_source
C C 0.0033 0.0016 'International Tables Vol C Tables 4.2.6.8 and 6.1.1.4'
H H 0.0000 0.0000 'International Tables Vol C Tables 4.2.6.8 and 6.1.1.4'
O O 0.0106 0.0060 'International Tables Vol C Tables 4.2.6.8 and 6.1.1.4'
S S 0.1246 0.1234 'International Tables Vol C Tables 4.2.6.8 and 6.1.1.4'
Fe Fe 0.3463 0.8444 'International Tables Vol C Tables 4.2.6.8 and 6.1.1.4'

loop_
_geom_angle_atom_site_label_1
_geom_angle_atom_site_label_2
_geom_angle_atom_site_label_3
_geom_angle
_geom_angle_site_symmetry_1
_geom_angle_site_symmetry_3
_geom_angle_publ_flag
C2 Fe1 C1 87.8(3) . . ?
C2 Fe1 C3 99.5(3) . . ?
C1 Fe1 C3 99.5(3) . . ?
C2 Fe1 S2 158.5(2) . . ?
C1 Fe1 S2 90.1(2) . . ?
C3 Fe1 S2 102.0(2) . . ?
C2 Fe1 S1 95.1(2) . . ?
C1 Fe1 S1 162.2(2) . . ?
C3 Fe1 S1 97.3(2) . . ?
S2 Fe1 S1 80.86(6) . . ?
C2 Fe1 Fe2 102.7(2) . . ?
C1 Fe1 Fe2 105.4(2) . . ?
C3 Fe1 Fe2 147.0(2) . . ?
S2 Fe1 Fe2 57.35(5) . . ?
S1 Fe1 Fe2 56.84(5) . . ?
C5 Fe2 C4 88.9(3) . . ?
C5 Fe2 C6 98.8(3) . . ?
C4 Fe2 C6 100.0(3) . . ?
C5 Fe2 S1 157.5(2) . . ?
C4 Fe2 S1 88.6(2) . . ?
C6 Fe2 S1 103.7(2) . . ?
C5 Fe2 S2 93.2(2) . . ?
C4 Fe2 S2 158.5(2) . . ?
C6 Fe2 S2 100.8(2) . . ?
S1 Fe2 S2 81.27(6) . . ?
C5 Fe2 Fe1 100.9(2) . . ?
C4 Fe2 Fe1 101.5(2) . . ?
C6 Fe2 Fe1 151.0(2) . . ?
S1 Fe2 Fe1 57.84(5) . . ?
S2 Fe2 Fe1 57.09(5) . . ?
C10 S1 Fe2 101.19(19) . . ?
C10 S1 Fe1 99.3(2) . . ?
Fe2 S1 Fe1 65.32(5) . . ?
C11 S2 Fe1 98.93(19) . . ?
C11 S2 Fe2 101.19(18) . . ?
Fe1 S2 Fe2 65.56(5) . . ?
O1 C1 Fe1 178.6(7) . . ?
O2 C2 Fe1 176.0(6) . . ?
O3 C3 Fe1 177.5(6) . . ?
O4 C4 Fe2 179.1(7) . . ?
O5 C5 Fe2 175.9(6) . . ?
O6 C6 Fe2 179.3(8) . . ?
C11 C10 C15 120.8(5) . . ?
C11 C10 S1 116.8(5) . . ?
C15 C10 S1 122.4(4) . . ?
C10 C11 C12 122.4(5) . . ?
C10 C11 S2 117.8(4) . . ?
C12 C11 S2 119.7(4) . . ?
O12 C12 C13 122.9(6) . . ?
O12 C12 C11 121.4(6) . . ?
C13 C12 C11 115.7(6) . . ?
C14 C13 C12 121.9(7) . . ?
C13 C14 C15 123.2(7) . . ?
O15 C15 C14 122.6(6) . . ?
O15 C15 C10 121.7(6) . . ?
C14 C15 C10 115.7(6) . . ?

loop_
_geom_bond_atom_site_label_1
_geom_bond_atom_site_label_2
_geom_bond_distance
_geom_bond_site_symmetry_2
_geom_bond_publ_flag
Fe1 C2 1.790(7) . ?
Fe1 C1 1.790(8) . ?
Fe1 C3 1.805(7) . ?
Fe1 S2 2.2766(17) . ?
Fe1 S1 2.3000(18) . ?
Fe1 Fe2 2.4687(12) . ?
Fe2 C5 1.790(8) . ?
Fe2 C4 1.795(7) . ?
Fe2 C6 1.821(8) . ?
Fe2 S1 2.2742(18) . ?
Fe2 S2 2.2832(17) . ?
S1 C10 1.783(6) . ?
S2 C11 1.781(6) . ?
O1 C1 1.140(8) . ?
O2 C2 1.133(7) . ?
O3 C3 1.138(7) . ?
O4 C4 1.125(7) . ?
O5 C5 1.132(8) . ?
O6 C6 1.118(8) . ?
O12 C12 1.213(7) . ?
O15 C15 1.212(7) . ?
C10 C11 1.334(8) . ?
C10 C15 1.478(8) . ?
C11 C12 1.479(8) . ?
C12 C13 1.466(9) . ?
C13 C14 1.304(10) . ?
C14 C15 1.473(9) . ?
